data_7211695
loop_
_publ_author_name
'Adam, Martin S.'
'Parkin, Andrew'
'Thomas, Lynne H.'
'Wilson, Chick C.'

_publ_section_title
;
 Bifurcated hydrogen-bonded synthons in molecular complexes of picolines
 with chloranilic acid
;
_journal_issue 3
_journal_name_full CrystEngComm
_journal_page_first 917
_journal_paper_doi 10.1039/b912539f
_journal_volume 12
_journal_year 2010
_chemical_formula_moiety '4(C6 H8 N), 2(C6 H Cl2 O4), (C6 Cl2 O4), 2(H2 O)'
_chemical_formula_sum 'C42 H38 Cl6 N4 O14'
_chemical_formula_weight 1035.50
_chemical_name_common '3-picoline chloranilate hemihydrate'
_chemical_name_systematic '3-picoline chloranilate hemihydrate'
_space_group_IT_number 2
_symmetry_cell_setting triclinic
_symmetry_space_group_name_Hall '-P 1'
_symmetry_space_group_name_H-M 'P -1'
_atom_sites_solution_hydrogens geom
_atom_sites_solution_primary direct
_cell_angle_alpha 71.11(3)
_cell_angle_beta 87.03(4)
_cell_angle_gamma 90.31(3)
_cell_formula_units_Z 1
_cell_length_a 7.257(6)
_cell_length_b 12.299(9)
_cell_length_c 13.5378(12)
_cell_measurement_reflns_used 0
_cell_measurement_temperature 300
_cell_measurement_theta_max 0
_cell_measurement_theta_min 0
_cell_volume 1141.4(13)
_computing_cell_refinement 'CrystalClear 1.4.0 (Rigaku, 2008)'
_computing_data_collection 'CrystalClear 1.4.0 (Rigaku, 2008)'
_computing_data_reduction 'CrystalClear 1.4.0 (Rigaku, 2008)'
_computing_molecular_graphics 'CAMERON (Watkin et al., 1996)'
_computing_publication_material 'WINGX (Farrugia, 1999)'
_computing_structure_refinement 'SHELXL97 (Sheldrick, 2008)'
_computing_structure_solution 'SIR92 (Altomare et al., 1994)'
_diffrn_ambient_temperature 300
_diffrn_measured_fraction_theta_full 0.995
_diffrn_measured_fraction_theta_max 0.985
_diffrn_measurement_device_type
;
'Rigaku R-AXIS RAPID IP Image Plate diffractometer'
;
_diffrn_measurement_method \w
_diffrn_radiation_monochromator graphite
_diffrn_radiation_type 'Mo K\a'
_diffrn_radiation_wavelength 0.71073
_diffrn_reflns_av_R_equivalents 0.051
_diffrn_reflns_limit_h_max 9
_diffrn_reflns_limit_h_min -9
_diffrn_reflns_limit_k_max 15
_diffrn_reflns_limit_k_min -15
_diffrn_reflns_limit_l_max 16
_diffrn_reflns_limit_l_min -17
_diffrn_reflns_number 14609
_diffrn_reflns_theta_full 25.023
_diffrn_reflns_theta_max 27.498
_diffrn_reflns_theta_min 3.098
_diffrn_standards_number 0
_exptl_absorpt_coefficient_mu 0.448
_exptl_absorpt_correction_T_max 0.9562
_exptl_absorpt_correction_T_min 0.9351
_exptl_absorpt_correction_type empirical
_exptl_crystal_colour 'dark red'
_exptl_crystal_density_diffrn 1.506
_exptl_crystal_description block
_exptl_crystal_F_000 532
_exptl_crystal_size_max 0.20
_exptl_crystal_size_mid 0.15
_exptl_crystal_size_min 0.10
_refine_diff_density_max 0.22
_refine_diff_density_min -0.23
_refine_ls_goodness_of_fit_ref 1.0276
_refine_ls_hydrogen_treatment mixed
_refine_ls_matrix_type full
_refine_ls_number_parameters 350
_refine_ls_number_reflns 5186
_refine_ls_number_restraints 0
_refine_ls_R_factor_all 0.0891
_refine_ls_R_factor_gt 0.0442
_refine_ls_shift/su_max 0.003
_refine_ls_structure_factor_coef Fsqd
_refine_ls_weighting_details 'calc w=1/[\s^2^(Fo^2^)+(0.0529P)^2^+0.3262P] where P=(Fo^2^+2Fc^2^)/3'
_refine_ls_weighting_scheme calc
_refine_ls_wR_factor_all 0.1309
_refine_ls_wR_factor_ref 0.1309
_reflns_limit_h_max 9
_reflns_limit_h_min -9
_reflns_limit_k_max 15
_reflns_limit_k_min -14
_reflns_limit_l_max 17
_reflns_limit_l_min 0
_reflns_number_gt 3084
_reflns_number_total 5186
_reflns_threshold_expression >2\s(I)
_cod_data_source_file b912539f.txt
_cod_data_source_block 300K
_cod_depositor_comments
;
The following automatic conversions were performed:

'_symmetry_cell_setting' value 'Triclinic' changed to 'triclinic'
according to /home/saulius/struct/CIF-dictionaries/cif_core.dic
dictionary named 'cif_core.dic' version 2.4.2 from 2011-04-26.

Automatic conversion script
Id: cif_fix_values 1891 2012-01-12 08:04:46Z andrius 
;
_cod_original_cell_volume 1141.4(12)
_cod_original_sg_symbol_H-M 'P -1 '
_cod_database_code 7211695

loop_
_symmetry_equiv_pos_as_xyz
x,y,z
-x,-y,-z

loop_
_atom_site_label
_atom_site_fract_x
_atom_site_fract_y
_atom_site_fract_z
_atom_site_U_iso_or_equiv
_atom_site_adp_type
_atom_site_calc_flag
_atom_site_refinement_flags
_atom_site_occupancy
_atom_site_type_symbol
C1 0.6453(3) 0.5476(2) 0.92028(19) 0.0391(6) Uani d . 1 C
C2 0.6536(3) 0.5554(2) 1.03081(18) 0.0384(6) Uani d . 1 C
C3 0.5061(3) 0.5090(2) 1.10244(18) 0.0400(6) Uani d . 1 C
Cl1 0.51093(10) 0.51925(7) 1.22790(5) 0.0603(2) Uani d . 1 Cl
O2 0.7943(2) 0.60312(18) 1.04845(14) 0.0547(5) Uani d . 1 O
O1 0.7793(2) 0.59215(17) 0.85701(14) 0.0525(5) Uani d . 1 O
C15 0.8652(4) 0.0616(2) 0.75273(19) 0.0436(6) Uani d . 1 C
C14 0.8867(3) 0.1777(2) 0.74569(19) 0.0416(6) Uani d . 1 C
C13 0.8482(3) 0.2677(2) 0.64256(19) 0.0402(6) Uani d . 1 C
C12 0.7982(3) 0.2387(2) 0.55995(19) 0.0428(6) Uani d . 1 C
C11 0.7790(4) 0.1199(2) 0.5666(2) 0.0456(6) Uani d . 1 C
C10 0.8139(4) 0.0263(2) 0.6714(2) 0.0454(6) Uani d . 1 C
O3 0.7927(3) -0.07617(18) 0.67367(16) 0.0670(6) Uani d . 1 O
O4 0.7366(3) 0.08955(19) 0.49315(16) 0.0703(6) Uani d . 1 O
Cl3 0.76058(11) 0.34273(7) 0.44259(5) 0.0614(2) Uani d . 1 Cl
O5 0.8650(3) 0.37552(17) 0.63767(16) 0.0563(5) Uani d . 1 O
O6 0.9341(3) 0.21362(17) 0.81564(14) 0.0574(5) Uani d . 1 O
Cl2 0.90726(12) -0.03981(7) 0.87202(6) 0.0648(2) Uani d . 1 Cl
C5 1.3506(4) 0.7894(2) 0.9412(2) 0.0442(6) Uani d . 1 C
C6 1.4246(4) 0.8094(2) 0.8400(2) 0.0488(7) Uani d . 1 C
C7 1.3260(5) 0.7769(3) 0.7696(2) 0.0583(8) Uani d . 1 C
C8 1.1598(4) 0.7228(3) 0.7995(2) 0.0561(7) Uani d . 1 C
N1 1.0917(3) 0.70164(19) 0.89814(18) 0.0465(5) Uani d . 1 N
C4 1.1820(4) 0.7339(2) 0.9681(2) 0.0449(6) Uani d . 1 C
C9 1.4501(5) 0.8266(3) 1.0208(3) 0.0686(9) Uani d . 1 C
H9A 1.4219 0.9049 1.0132 0.103 Uiso calc R 1 H
H9B 1.5808 0.8202 1.0097 0.103 Uiso calc R 1 H
H9C 1.4109 0.7782 1.0899 0.103 Uiso calc R 1 H
C17 0.6817(4) -0.1951(3) 0.3634(2) 0.0523(7) Uani d . 1 C
C16 0.7022(4) -0.1240(3) 0.4227(2) 0.0530(7) Uani d . 1 C
N2 0.7360(3) -0.1671(3) 0.5230(2) 0.0545(6) Uani d . 1 N
C20 0.7518(4) -0.2795(3) 0.5728(3) 0.0592(8) Uani d . 1 C
C19 0.7362(5) -0.3534(3) 0.5172(3) 0.0654(9) Uani d . 1 C
C18 0.7007(4) -0.3117(3) 0.4129(3) 0.0622(8) Uani d . 1 C
C21 0.6419(5) -0.1460(4) 0.2490(3) 0.0764(10) Uani d . 1 C
H21A 0.5272 -0.1065 0.2423 0.115 Uiso calc R 1 H
H21B 0.6337 -0.2073 0.2199 0.115 Uiso calc R 1 H
H21C 0.7396 -0.0932 0.2123 0.115 Uiso calc R 1 H
O7 1.0009(3) 0.46614(19) 0.76656(16) 0.0576(5) Uani d . 1 O
H72 1.066(5) 0.443(3) 0.815(3) 0.086 Uiso d . 1 H
H71 0.912(5) 0.495(3) 0.800(3) 0.086 Uiso d . 1 H
H61 1.548(4) 0.841(2) 0.818(2) 0.048(7) Uiso d . 1 H
H7 1.367(4) 0.795(3) 0.708(3) 0.072(10) Uiso d . 1 H
H8 1.083(4) 0.694(3) 0.752(2) 0.064(9) Uiso d . 1 H
H4 1.122(4) 0.717(3) 1.041(3) 0.070(9) Uiso d . 1 H
H16 0.689(4) -0.044(3) 0.394(2) 0.051(8) Uiso d . 1 H
H20 0.781(4) -0.304(3) 0.650(3) 0.077(10) Uiso d . 1 H
H19 0.742(5) -0.427(4) 0.549(3) 0.093(13) Uiso d . 1 H
H18 0.691(4) -0.372(3) 0.367(3) 0.086(11) Uiso d . 1 H
H5 0.916(5) 0.389(3) 0.682(3) 0.089(13) Uiso d . 1 H
H1 0.958(6) 0.668(4) 0.924(3) 0.125(15) Uiso d . 1 H
H2 0.755(4) -0.124(3) 0.554(2) 0.057(10) Uiso d . 1 H

loop_
_atom_site_aniso_label
_atom_site_aniso_U_11
_atom_site_aniso_U_22
_atom_site_aniso_U_33
_atom_site_aniso_U_12
_atom_site_aniso_U_13
_atom_site_aniso_U_23
C1 0.0398(14) 0.0366(14) 0.0396(13) -0.0010(11) -0.0060(11) -0.0100(11)
C2 0.0377(13) 0.0396(14) 0.0386(13) 0.0005(11) -0.0060(10) -0.0130(11)
C3 0.0436(14) 0.0435(15) 0.0345(12) -0.0021(11) -0.0051(10) -0.0147(11)
Cl1 0.0637(5) 0.0813(6) 0.0404(4) -0.0170(4) -0.0023(3) -0.0263(4)
O2 0.0476(11) 0.0710(14) 0.0472(11) -0.0181(10) -0.0055(8) -0.0215(10)
O1 0.0476(11) 0.0632(13) 0.0476(11) -0.0161(9) 0.0038(8) -0.0206(10)
C15 0.0464(15) 0.0445(16) 0.0381(14) -0.0001(12) -0.0006(11) -0.0112(12)
C14 0.0418(14) 0.0482(16) 0.0358(13) 0.0034(12) -0.0011(10) -0.0150(12)
C13 0.0404(14) 0.0450(16) 0.0383(13) 0.0052(11) 0.0007(10) -0.0183(12)
C12 0.0465(15) 0.0485(16) 0.0327(13) 0.0000(12) -0.0045(10) -0.0120(12)
C11 0.0434(15) 0.0521(17) 0.0445(15) -0.0055(12) -0.0014(11) -0.0203(13)
C10 0.0457(15) 0.0483(17) 0.0446(15) -0.0062(12) 0.0031(11) -0.0196(13)
O3 0.0987(17) 0.0485(13) 0.0553(13) -0.0144(11) -0.0019(11) -0.0195(10)
O4 0.1016(17) 0.0649(14) 0.0542(12) -0.0053(12) -0.0212(11) -0.0305(11)
Cl3 0.0828(5) 0.0600(5) 0.0395(4) 0.0076(4) -0.0160(3) -0.0115(3)
O5 0.0833(15) 0.0437(12) 0.0466(11) 0.0066(10) -0.0180(10) -0.0190(10)
O6 0.0815(14) 0.0543(12) 0.0415(10) 0.0046(10) -0.0146(9) -0.0206(9)
Cl2 0.0852(6) 0.0518(5) 0.0491(4) 0.0040(4) -0.0100(4) -0.0041(3)
C5 0.0479(15) 0.0392(15) 0.0467(15) -0.0041(12) -0.0087(12) -0.0147(12)
C6 0.0477(17) 0.0492(17) 0.0477(16) -0.0120(13) 0.0050(12) -0.0146(13)
C7 0.069(2) 0.064(2) 0.0397(16) -0.0123(16) 0.0062(14) -0.0149(15)
C8 0.0611(19) 0.0605(19) 0.0520(17) -0.0053(15) -0.0105(14) -0.0247(15)
N1 0.0439(13) 0.0423(13) 0.0542(14) -0.0041(10) -0.0042(10) -0.0168(11)
C4 0.0507(16) 0.0420(15) 0.0416(14) -0.0038(12) -0.0008(12) -0.0134(12)
C9 0.072(2) 0.082(2) 0.065(2) -0.0124(18) -0.0100(16) -0.0402(19)
C17 0.0381(15) 0.068(2) 0.0563(17) -0.0026(14) -0.0049(12) -0.0271(16)
C16 0.0486(17) 0.0520(19) 0.0595(19) 0.0019(14) -0.0057(13) -0.0190(16)
N2 0.0527(15) 0.0639(18) 0.0569(16) -0.0048(12) -0.0041(11) -0.0335(15)
C20 0.0578(19) 0.063(2) 0.0554(19) -0.0052(15) -0.0039(14) -0.0167(17)
C19 0.068(2) 0.052(2) 0.075(2) -0.0035(17) -0.0031(17) -0.0192(19)
C18 0.0566(19) 0.064(2) 0.075(2) -0.0068(16) -0.0039(15) -0.0355(19)
C21 0.062(2) 0.109(3) 0.062(2) 0.005(2) -0.0145(16) -0.030(2)
O7 0.0676(14) 0.0600(14) 0.0529(12) -0.0009(11) -0.0105(10) -0.0276(11)

loop_
_atom_type_symbol
_atom_type_description
_atom_type_scat_dispersion_real
_atom_type_scat_dispersion_imag
_atom_type_scat_source
C C 0.0033 0.0016 'International Tables Vol C Tables 4.2.6.8 and 6.1.1.4'
H H 0 0 'International Tables Vol C Tables 4.2.6.8 and 6.1.1.4'
Cl Cl 0.1484 0.1585 'International Tables Vol C Tables 4.2.6.8 and 6.1.1.4'
N N 0.0061 0.0033 'International Tables Vol C Tables 4.2.6.8 and 6.1.1.4'
O O 0.0106 0.006 'International Tables Vol C Tables 4.2.6.8 and 6.1.1.4'

loop_
_geom_angle_atom_site_label_1
_geom_angle_atom_site_label_2
_geom_angle_atom_site_label_3
_geom_angle
_geom_angle_site_symmetry_1
_geom_angle_site_symmetry_3
O1 C1 C3 125.0(2) . 2_667
O1 C1 C2 116.4(2) . .
C3 C1 C2 118.6(2) 2_667 .
O2 C2 C3 125.6(2) . .
O2 C2 C1 116.3(2) . .
C3 C2 C1 118.1(2) . .
C2 C3 C1 123.3(2) . 2_667
C2 C3 Cl1 118.83(19) . .
C1 C3 Cl1 117.88(19) 2_667 .
C10 C15 C14 123.7(2) . .
C10 C15 Cl2 119.7(2) . .
C14 C15 Cl2 116.60(19) . .
O6 C14 C15 126.1(2) . .
O6 C14 C13 116.5(2) . .
C15 C14 C13 117.4(2) . .
O5 C13 C12 121.4(2) . .
O5 C13 C14 116.8(2) . .
C12 C13 C14 121.8(2) . .
C13 C12 C11 120.8(2) . .
C13 C12 Cl3 120.8(2) . .
C11 C12 Cl3 118.34(19) . .
O4 C11 C12 123.1(3) . .
O4 C11 C10 118.4(3) . .
C12 C11 C10 118.6(2) . .
O3 C10 C15 126.2(3) . .
O3 C10 C11 116.1(2) . .
C15 C10 C11 117.7(2) . .
C13 O5 H5 118(3) . .
C4 C5 C6 117.9(2) . .
C4 C5 C9 120.0(3) . .
C6 C5 C9 122.1(3) . .
C7 C6 C5 119.8(3) . .
C7 C6 H61 118.3(15) . .
C5 C6 H61 121.7(15) . .
C8 C7 C6 120.2(3) . .
C8 C7 H7 121(2) . .
C6 C7 H7 119(2) . .
N1 C8 C7 119.4(3) . .
N1 C8 H8 116.7(17) . .
C7 C8 H8 123.9(17) . .
C4 N1 C8 122.0(3) . .
C4 N1 H1 115(2) . .
C8 N1 H1 123(2) . .
N1 C4 C5 120.6(3) . .
N1 C4 H4 118.2(18) . .
C5 C4 H4 121.2(18) . .
C5 C9 H9A 109.5 . .
C5 C9 H9B 109.5 . .
H9A C9 H9B 109.5 . .
C5 C9 H9C 109.5 . .
H9A C9 H9C 109.5 . .
H9B C9 H9C 109.5 . .
C16 C17 C18 117.0(3) . .
C16 C17 C21 120.7(3) . .
C18 C17 C21 122.3(3) . .
N2 C16 C17 120.6(3) . .
N2 C16 H16 118.3(17) . .
C17 C16 H16 121.0(17) . .
C16 N2 C20 123.3(3) . .
C16 N2 H2 119(2) . .
C20 N2 H2 118(2) . .
N2 C20 C19 118.4(3) . .
N2 C20 H20 117.0(19) . .
C19 C20 H20 124.5(19) . .
C20 C19 C18 119.9(4) . .
C20 C19 H19 120(3) . .
C18 C19 H19 120(3) . .
C19 C18 C17 120.7(3) . .
C19 C18 H18 119.8(18) . .
C17 C18 H18 119.5(18) . .
C17 C21 H21A 109.5 . .
C17 C21 H21B 109.5 . .
H21A C21 H21B 109.5 . .
C17 C21 H21C 109.5 . .
H21A C21 H21C 109.5 . .
H21B C21 H21C 109.5 . .
H72 O7 H71 97(3) . .

loop_
_geom_bond_atom_site_label_1
_geom_bond_atom_site_label_2
_geom_bond_site_symmetry_2
_geom_bond_distance
C1 O1 . 1.259(3)
C1 C3 2_667 1.397(3)
C1 C2 . 1.534(3)
C2 O2 . 1.247(3)
C2 C3 . 1.393(4)
C3 C1 2_667 1.397(3)
C3 Cl1 . 1.745(2)
C15 C10 . 1.375(4)
C15 C14 . 1.407(4)
C15 Cl2 . 1.734(3)
C14 O6 . 1.230(3)
C14 C13 . 1.515(4)
C13 O5 . 1.311(3)
C13 C12 . 1.345(3)
C12 C11 . 1.440(4)
C12 Cl3 . 1.723(3)
C11 O4 . 1.222(3)
C11 C10 . 1.544(4)
C10 O3 . 1.259(3)
O5 H5 . 0.79(4)
C5 C4 . 1.370(4)
C5 C6 . 1.390(4)
C5 C9 . 1.512(4)
C6 C7 . 1.377(4)
C6 H61 . 0.97(3)
C7 C8 . 1.351(4)
C7 H7 . 0.83(3)
C8 N1 . 1.342(4)
C8 H8 . 1.02(3)
N1 C4 . 1.338(3)
N1 H1 . 1.05(5)
C4 H4 . 1.01(3)
C9 H9A . 0.96
C9 H9B . 0.96
C9 H9C . 0.96
C17 C16 . 1.378(4)
C17 C18 . 1.384(5)
C17 C21 . 1.512(4)
C16 N2 . 1.325(4)
C16 H16 . 0.94(3)
N2 C20 . 1.336(4)
N2 H2 . 0.79(3)
C20 C19 . 1.363(5)
C20 H20 . 1.02(3)
C19 C18 . 1.376(5)
C19 H19 . 0.87(4)
C18 H18 . 1.11(4)
C21 H21A . 0.96
C21 H21B . 0.96
C21 H21C . 0.96
O7 H72 . 0.81(4)
O7 H71 . 0.91(4)

loop_
_geom_hbond_atom_site_label_D
_geom_hbond_atom_site_label_H
_geom_hbond_atom_site_label_A
_geom_hbond_distance_DH
_geom_hbond_distance_HA
_geom_hbond_distance_DA
_geom_hbond_angle_DHA
_geom_hbond_site_symmetry_A
O5 H5 O7 0.79(4) 1.83(4) 2.586(3) 161(4) .
N1 H1 O1 1.05(5) 2.01(4) 2.802(3) 130(3) .
N1 H1 O2 1.05(5) 1.95(5) 2.861(3) 143(3) .
O7 H72 O2 0.81(4) 2.07(4) 2.868(3) 171(4) 2_767
N2 H2 O3 0.79(3) 1.92(3) 2.672(3) 158(3) .
N2 H2 O4 0.79(3) 2.50(3) 3.050(4) 128(3) .
O7 H71 O1 0.91(4) 1.87(4) 2.746(3) 163(4) .

loop_
_geom_torsion_atom_site_label_1
_geom_torsion_atom_site_label_2
_geom_torsion_atom_site_label_3
_geom_torsion_atom_site_label_4
_geom_torsion
_geom_torsion_site_symmetry_1
_geom_torsion_site_symmetry_4
O1 C1 C2 O2 -1.4(3) . .
C3 C1 C2 O2 177.6(2) 2_667 .
O1 C1 C2 C3 178.7(2) . .
C3 C1 C2 C3 -2.2(4) 2_667 .
O2 C2 C3 C1 -177.5(2) . 2_667
C1 C2 C3 C1 2.3(4) . 2_667
O2 C2 C3 Cl1 1.3(4) . .
C1 C2 C3 Cl1 -178.88(17) . .
C10 C15 C14 O6 -179.1(3) . .
Cl2 C15 C14 O6 0.8(4) . .
C10 C15 C14 C13 0.8(4) . .
Cl2 C15 C14 C13 -179.26(17) . .
O6 C14 C13 O5 -1.5(3) . .
C15 C14 C13 O5 178.6(2) . .
O6 C14 C13 C12 179.0(2) . .
C15 C14 C13 C12 -1.0(4) . .
O5 C13 C12 C11 -179.6(2) . .
C14 C13 C12 C11 0.0(4) . .
O5 C13 C12 Cl3 2.0(4) . .
C14 C13 C12 Cl3 -178.46(18) . .
C13 C12 C11 O4 -178.9(3) . .
Cl3 C12 C11 O4 -0.4(4) . .
C13 C12 C11 C10 1.1(4) . .
Cl3 C12 C11 C10 179.58(18) . .
C14 C15 C10 O3 -180.0(3) . .
Cl2 C15 C10 O3 0.1(4) . .
C14 C15 C10 C11 0.3(4) . .
Cl2 C15 C10 C11 -179.68(18) . .
O4 C11 C10 O3 -1.1(4) . .
C12 C11 C10 O3 179.0(2) . .
O4 C11 C10 C15 178.7(2) . .
C12 C11 C10 C15 -1.2(4) . .
C4 C5 C6 C7 2.0(4) . .
C9 C5 C6 C7 -178.1(3) . .
C5 C6 C7 C8 -1.8(5) . .
C6 C7 C8 N1 0.2(5) . .
C7 C8 N1 C4 1.1(5) . .
C8 N1 C4 C5 -0.8(4) . .
C6 C5 C4 N1 -0.8(4) . .
C9 C5 C4 N1 179.3(3) . .
C18 C17 C16 N2 -0.9(4) . .
C21 C17 C16 N2 179.6(3) . .
C17 C16 N2 C20 -0.2(4) . .
C16 N2 C20 C19 1.4(5) . .
N2 C20 C19 C18 -1.5(5) . .
C20 C19 C18 C17 0.4(5) . .
C16 C17 C18 C19 0.8(4) . .
C21 C17 C18 C19 -179.8(3) . .
